data_8105652
loop_
_publ_author_name
'Yang, Yu-Hua'
'Wei, Zhi-Li'
'Li, Yi-Zheng'
'Zhao, Ji-Xing'
'Dong, Wen-Kui'

_publ_section_title
;
 Synthesis and crystal structure of
 bis{2-((E)-((4-((E)-1-(methoxyimino)ethyl)phenyl)imino)methyl)
 phenolato-\k2 N,O}cobalt(II) --- ethanol (1/1), C34H36CoN4O5
;
_journal_issue 3
_journal_name_full 'Zeitschrift f\"ur Kristallographie - New Crystal Structures'
_journal_page_first 379
_journal_page_last 381
_journal_paper_doi 10.1515/ncrs-2017-0413
_journal_volume 234
_journal_year 2019
_chemical_formula_moiety 'C32 H30 Co N4 O4, C2 H6 O'
_chemical_formula_sum 'C34 H36 Co N4 O5'
_chemical_formula_weight 639.60
_space_group_crystal_system triclinic
_space_group_IT_number 2
_space_group_name_Hall '-P 1'
_space_group_name_H-M_alt 'P -1'
_atom_sites_solution_hydrogens geom
_atom_sites_solution_primary direct
_cell_angle_alpha 99.054(2)
_cell_angle_beta 95.727(2)
_cell_angle_gamma 92.477(2)
_cell_formula_units_Z 2
_cell_length_a 8.7040(5)
_cell_length_b 12.7375(9)
_cell_length_c 14.2626(9)
_cell_measurement_reflns_used 3535
_cell_measurement_temperature 296(2)
_cell_measurement_theta_max 27.52
_cell_measurement_theta_min 2.35
_cell_volume 1550.96(17)
_computing_cell_refinement 'Bruker SAINT'
_computing_data_collection 'Bruker APEX2'
_computing_data_reduction 'Bruker SAINT'
_computing_molecular_graphics 'Olex2 (Dolomanov et al., 2009)'
_computing_publication_material 'Olex2 (Dolomanov et al., 2009)'
_computing_structure_refinement 'ShelXL (Sheldrick, 2008)'
_computing_structure_solution 'ShelXS-1997 (Sheldrick, 2008)'
_diffrn_ambient_temperature 296.15
_diffrn_measured_fraction_theta_full 0.992
_diffrn_measured_fraction_theta_max 0.992
_diffrn_measurement_device_type 'Bruker APEX-II CCD'
_diffrn_measurement_method '\f and \w scans'
_diffrn_radiation_type MoK\a
_diffrn_radiation_wavelength 0.71073
_diffrn_reflns_av_R_equivalents 0.0305
_diffrn_reflns_av_unetI/netI 0.0699
_diffrn_reflns_Laue_measured_fraction_full 0.992
_diffrn_reflns_Laue_measured_fraction_max 0.992
_diffrn_reflns_limit_h_max 10
_diffrn_reflns_limit_h_min -10
_diffrn_reflns_limit_k_max 15
_diffrn_reflns_limit_k_min -14
_diffrn_reflns_limit_l_max 13
_diffrn_reflns_limit_l_min -17
_diffrn_reflns_number 9989
_diffrn_reflns_point_group_measured_fraction_full 0.992
_diffrn_reflns_point_group_measured_fraction_max 0.992
_diffrn_reflns_theta_full 25.242
_diffrn_reflns_theta_max 26.500
_diffrn_reflns_theta_min 2.348
_exptl_absorpt_coefficient_mu 0.601
_exptl_crystal_density_diffrn 1.370
_exptl_crystal_description
;
;
_exptl_crystal_F_000 670
_exptl_crystal_size_max 0.28
_exptl_crystal_size_mid 0.28
_exptl_crystal_size_min 0.26
_refine_diff_density_max 0.656
_refine_diff_density_min -0.367
_refine_diff_density_rms 0.067
_refine_ls_extinction_coef .
_refine_ls_extinction_method none
_refine_ls_goodness_of_fit_ref 1.029
_refine_ls_hydrogen_treatment constr
_refine_ls_matrix_type full
_refine_ls_number_parameters 424
_refine_ls_number_reflns 6366
_refine_ls_number_restraints 28
_refine_ls_restrained_S_all 1.058
_refine_ls_R_factor_all 0.0886
_refine_ls_R_factor_gt 0.0554
_refine_ls_shift/su_max 0.001
_refine_ls_shift/su_mean 0.000
_refine_ls_structure_factor_coef Fsqd
_refine_ls_weighting_details 'w=1/[\s^2^(Fo^2^)+(0.0504P)^2^+1.5733P] where P=(Fo^2^+2Fc^2^)/3'
_refine_ls_weighting_scheme calc
_refine_ls_wR_factor_gt 0.1211
_refine_ls_wR_factor_ref 0.1369
_reflns_Friedel_coverage 0.000
_reflns_Friedel_fraction_full .
_reflns_Friedel_fraction_max .
_reflns_number_gt 4614
_reflns_number_total 6366
_reflns_threshold_expression 'I > 2\s(I)'
_cod_data_source_file suppl_ncrs-2017-0413_suppl.cif
_cod_data_source_block 1
_cod_database_code 8105652
_shelx_space_group_comment
;
The symmetry employed for this shelxl refinement is uniquely defined
by the following loop, which should always be used as a source of
symmetry information in preference to the above space-group names.
They are only intended as comments.
;
_olex2_refinement_description
;
1. Fixed Uiso
 At 1.2 times of:
  All C(H) groups, All C(H,H,H,H) groups
 At 1.5 times of:
  All C(H,H,H) groups, All O(H) groups
2. Restrained distances
 O5A-C33
 1.43 with sigma of 0.01
 O5-C33
 1.43 with sigma of 0.01
 C33-C34A
 1.54 with sigma of 0.01
 C33-C34
 1.54 with sigma of 0.01
3. Uiso/Uaniso restraints and constraints
Uanis(O5A) \\sim Ueq, Uanis(O5) \\sim Ueq, Uanis(C34) \\sim Ueq, Uanis(C34A)
\\sim Ueq: with sigma of 0.01 and sigma for terminal atoms of 0.02
4. Others
 Sof(H33C)=Sof(H33D)=Sof(C34A)=Sof(H34A)=Sof(H34B)=Sof(H34C)=Sof(O5A)=
 Sof(H5AA)=1-FVAR(1)
 Sof(H33B)=Sof(H33A)=Sof(O5)=Sof(H5A)=Sof(C34)=Sof(H34D)=Sof(H34E)=Sof(H34F)=
 FVAR(1)
5.a Secondary CH2 refined with riding coordinates:
 C33(H33B,H33A), C33(H33C,H33D)
5.b Aromatic/amide H refined with riding coordinates:
 C23(H23), C7(H7), C29(H29), C10(H10), C2(H2), C25(H25), C3(H3), C9(H9),
 C28(H28), C21(H21), C26(H26), C18(H18), C19(H19), C20(H20), C5(H5), 
C4(H4),C13(H13), C12(H12)
5.c Idealised Me refined as rotating group:
 C31(H31A,H31B,H31C), C32(H32A,H32B,H32C), C15(H15A,H15B,H15C), 
C16(H16A,H16B,H16C), C34A(H34A,H34B,H34C), C34(H34D,H34E,H34F)
5.d Idealised tetrahedral OH refined as rotating group:
 O5(H5A), O5A(H5AA)
;

loop_
_space_group_symop_operation_xyz
'x, y, z'
'-x, -y, -z'

loop_
_atom_site_label
_atom_site_type_symbol
_atom_site_fract_x
_atom_site_fract_y
_atom_site_fract_z
_atom_site_U_iso_or_equiv
_atom_site_adp_type
_atom_site_occupancy
_atom_site_site_symmetry_order
_atom_site_calc_flag
_atom_site_refinement_flags_posn
_atom_site_refinement_flags_adp
_atom_site_refinement_flags_occupancy
_atom_site_disorder_assembly
_atom_site_disorder_group
Co1 Co 0.85818(5) 0.47804(4) 0.29908(3) 0.02922(14) Uani 1 1 d . . . . .
O3 O 1.0626(3) 0.52369(19) 0.27987(16) 0.0392(6) Uani 1 1 d . . . . .
O1 O 0.7061(3) 0.58043(18) 0.31753(15) 0.0393(6) Uani 1 1 d . . . . .
O4 O 1.3037(3) -0.04295(19) 0.57759(16) 0.0417(6) Uani 1 1 d . . . . .
N1 N 0.8463(3) 0.4229(2) 0.42139(17) 0.0271(6) Uani 1 1 d . . . . .
N3 N 0.8172(3) 0.3771(2) 0.17564(18) 0.0299(6) Uani 1 1 d . . . . .
O2 O 0.1876(3) -0.0786(2) 0.1251(2) 0.0546(7) Uani 1 1 d . . . . .
N2 N 1.2128(3) 0.0449(2) 0.56962(19) 0.0326(7) Uani 1 1 d . . . . .
C23 C 0.9133(4) 0.3742(3) 0.1112(2) 0.0326(8) Uani 1 1 d . . . . .
H23 H 0.884471 0.327719 0.054433 0.039 Uiso 1 1 calc R . . . .
N4 N 0.3205(4) -0.0102(2) 0.1339(2) 0.0445(8) Uani 1 1 d . . . . .
C11 C 1.0983(4) 0.1532(2) 0.4678(2) 0.0286(7) Uani 1 1 d . . . . .
C8 C 0.9267(4) 0.3316(3) 0.4411(2) 0.0290(7) Uani 1 1 d . . . . .
C24 C 0.6848(4) 0.3044(3) 0.1574(2) 0.0311(8) Uani 1 1 d . . . . .
C14 C 1.1919(4) 0.0616(3) 0.4834(2) 0.0300(7) Uani 1 1 d . . . . .
C22 C 1.0573(4) 0.4337(3) 0.1169(2) 0.0326(8) Uani 1 1 d . . . . .
C27 C 0.4207(4) 0.1628(3) 0.1336(2) 0.0329(8) Uani 1 1 d . . . . .
C7 C 0.7738(4) 0.4757(3) 0.4881(2) 0.0344(8) Uani 1 1 d . . . . .
H7 H 0.781051 0.451299 0.546403 0.041 Uiso 1 1 calc R . . . .
C17 C 1.1256(4) 0.5057(2) 0.1994(2) 0.0321(8) Uani 1 1 d . . . . .
C29 C 0.5443(4) 0.3393(3) 0.1852(2) 0.0351(8) Uani 1 1 d . . . . .
H29 H 0.537704 0.409929 0.212698 0.042 Uiso 1 1 calc R . . . .
C6 C 0.6842(4) 0.5674(3) 0.4819(2) 0.0326(8) Uani 1 1 d . . . . .
C10 C 1.0239(4) 0.2088(3) 0.5409(2) 0.0345(8) Uani 1 1 d . . . . .
H10 H 1.031406 0.186811 0.600282 0.041 Uiso 1 1 calc R . . . .
C30 C 0.2862(4) 0.0860(3) 0.1260(2) 0.0381(8) Uani 1 1 d . . . . .
C2 C 0.5574(4) 0.7019(3) 0.4060(3) 0.0362(8) Uani 1 1 d . . . . .
H2 H 0.535237 0.734208 0.352510 0.043 Uiso 1 1 calc R . . . .
C1 C 0.6527(4) 0.6144(3) 0.4001(2) 0.0312(7) Uani 1 1 d . . . . .
C25 C 0.6911(4) 0.1977(3) 0.1164(2) 0.0353(8) Uani 1 1 d . . . . .
H25 H 0.783501 0.172962 0.096538 0.042 Uiso 1 1 calc R . . . .
C3 C 0.4970(4) 0.7399(3) 0.4891(3) 0.0384(9) Uani 1 1 d . . . . .
H3 H 0.433970 0.797161 0.490964 0.046 Uiso 1 1 calc R . . . .
C9 C 0.9396(4) 0.2954(3) 0.5275(2) 0.0311(7) Uani 1 1 d . . . . .
H9 H 0.890606 0.330036 0.577633 0.037 Uiso 1 1 calc R . . . .
C28 C 0.4151(4) 0.2704(3) 0.1723(2) 0.0371(8) Uani 1 1 d . . . . .
H28 H 0.321789 0.295916 0.189674 0.044 Uiso 1 1 calc R . . . .
C21 C 1.1375(4) 0.4202(3) 0.0344(2) 0.0414(9) Uani 1 1 d . . . . .
H21 H 1.095097 0.372634 -0.019057 0.050 Uiso 1 1 calc R . . . .
C26 C 0.5622(4) 0.1290(3) 0.1051(2) 0.0387(9) Uani 1 1 d . . . . .
H26 H 0.569066 0.058350 0.077811 0.046 Uiso 1 1 calc R . . . .
C18 C 1.2677(4) 0.5598(3) 0.1934(3) 0.0421(9) Uani 1 1 d . . . . .
H18 H 1.314275 0.606453 0.246365 0.051 Uiso 1 1 calc R . . . .
C31 C 0.1227(4) 0.1191(3) 0.1121(3) 0.0473(10) Uani 1 1 d . . . . .
H31A H 0.074880 0.085840 0.050407 0.071 Uiso 1 1 calc GR . . . .
H31B H 0.123490 0.195101 0.116321 0.071 Uiso 1 1 calc GR . . . .
H31C H 0.065541 0.097529 0.160733 0.071 Uiso 1 1 calc GR . . . .
C19 C 1.3393(5) 0.5452(3) 0.1110(3) 0.0467(10) Uani 1 1 d . . . . .
H19 H 1.432399 0.582969 0.108843 0.056 Uiso 1 1 calc R . . . .
C20 C 1.2746(5) 0.4747(3) 0.0308(3) 0.0485(11) Uani 1 1 d . . . . .
H20 H 1.324167 0.464805 -0.024454 0.058 Uiso 1 1 calc R . . . .
C5 C 0.6202(4) 0.6089(3) 0.5664(3) 0.0449(10) Uani 1 1 d . . . . .
H5 H 0.640487 0.577739 0.620699 0.054 Uiso 1 1 calc R . . . .
C4 C 0.5287(4) 0.6943(3) 0.5699(3) 0.0455(10) Uani 1 1 d . . . . .
H4 H 0.488514 0.721113 0.626264 0.055 Uiso 1 1 calc R . . . .
C13 C 1.0008(5) 0.2771(3) 0.3682(3) 0.0577(13) Uani 1 1 d . . . . .
H13 H 0.993885 0.299300 0.308895 0.069 Uiso 1 1 calc R . . . .
C12 C 1.0849(5) 0.1903(3) 0.3824(2) 0.0546(12) Uani 1 1 d . . . . .
H12 H 1.134000 0.155821 0.332262 0.066 Uiso 1 1 calc R . . . .
C32 C 0.2366(6) -0.1795(3) 0.1460(3) 0.0611(12) Uani 1 1 d . . . . .
H32A H 0.310239 -0.205577 0.103486 0.092 Uiso 1 1 calc GR . . . .
H32B H 0.148699 -0.229506 0.137850 0.092 Uiso 1 1 calc GR . . . .
H32C H 0.283727 -0.170825 0.210792 0.092 Uiso 1 1 calc GR . . . .
C15 C 1.2568(5) -0.0035(3) 0.4010(3) 0.0543(12) Uani 1 1 d . . . . .
H15A H 1.346786 0.033940 0.385871 0.081 Uiso 1 1 calc GR . . . .
H15B H 1.180373 -0.015485 0.346464 0.081 Uiso 1 1 calc GR . . . .
H15C H 1.284760 -0.070700 0.418013 0.081 Uiso 1 1 calc GR . . . .
C16 C 1.3231(5) -0.0554(3) 0.6758(3) 0.0570(12) Uani 1 1 d . . . . .
H16A H 1.376426 -0.118740 0.682209 0.085 Uiso 1 1 calc GR . . . .
H16B H 1.223574 -0.061071 0.698717 0.085 Uiso 1 1 calc GR . . . .
H16C H 1.382461 0.005262 0.712477 0.085 Uiso 1 1 calc GR . . . .
C33 C 0.7772(7) 0.7827(5) 0.1905(3) 0.0923(19) Uani 1 1 d D . . . .
H33B H 0.840715 0.847928 0.193699 0.111 Uiso 0.354(6) 1 calc R . P A 1
H33A H 0.736528 0.788514 0.251837 0.111 Uiso 0.354(6) 1 calc R . P A 1
H33C H 0.770617 0.826982 0.251654 0.111 Uiso 0.646(6) 1 calc R . P A 2
H33D H 0.879020 0.754603 0.191175 0.111 Uiso 0.646(6) 1 calc R . P A 2
O5 O 0.8805(12) 0.7104(6) 0.1958(6) 0.072(4) Uani 0.354(6) 1 d D U P A 1
H5A H 0.844300 0.661072 0.218990 0.108 Uiso 0.354(6) 1 calc GR . P A 1
C34A C 0.7541(10) 0.8458(5) 0.1145(4) 0.054(2) Uani 0.646(6) 1 d D U P A 2
H34A H 0.840043 0.896865 0.119122 0.081 Uiso 0.646(6) 1 calc GR . P A 2
H34B H 0.660486 0.882410 0.120221 0.081 Uiso 0.646(6) 1 calc GR . P A 2
H34C H 0.746385 0.799916 0.053756 0.081 Uiso 0.646(6) 1 calc GR . P A 2
O5A O 0.6575(7) 0.6943(4) 0.1746(3) 0.078(2) Uani 0.646(6) 1 d D U P A 2
H5AA H 0.679349 0.652336 0.211293 0.117 Uiso 0.646(6) 1 calc GR . P A 2
C34 C 0.6452(14) 0.7978(11) 0.1273(9) 0.061(4) Uani 0.354(6) 1 d D U P A 1
H34D H 0.659320 0.864329 0.104721 0.092 Uiso 0.354(6) 1 calc GR . P A 1
H34E H 0.554630 0.798453 0.160555 0.092 Uiso 0.354(6) 1 calc GR . P A 1
H34F H 0.632938 0.740664 0.073944 0.092 Uiso 0.354(6) 1 calc GR . P A 1

loop_
_atom_site_aniso_label
_atom_site_aniso_U_11
_atom_site_aniso_U_22
_atom_site_aniso_U_33
_atom_site_aniso_U_23
_atom_site_aniso_U_13
_atom_site_aniso_U_12
Co1 0.0361(3) 0.0249(2) 0.0260(2) 0.00144(17) 0.00228(18) 0.00669(19)
O3 0.0466(15) 0.0355(14) 0.0332(12) -0.0032(10) 0.0106(11) -0.0056(12)
O1 0.0557(16) 0.0312(13) 0.0295(12) 0.0000(10) -0.0016(11) 0.0191(12)
O4 0.0532(16) 0.0338(14) 0.0389(13) 0.0052(11) 0.0006(12) 0.0237(12)
N1 0.0271(14) 0.0254(14) 0.0287(13) 0.0030(11) 0.0017(11) 0.0067(12)
N3 0.0372(16) 0.0259(15) 0.0257(13) 0.0021(11) -0.0020(12) 0.0094(13)
O2 0.0537(17) 0.0386(16) 0.0666(18) 0.0021(14) -0.0050(14) -0.0031(14)
N2 0.0380(16) 0.0228(15) 0.0369(15) 0.0044(12) -0.0010(13) 0.0139(13)
C23 0.044(2) 0.0269(18) 0.0244(16) 0.0009(13) -0.0050(15) 0.0117(16)
N4 0.050(2) 0.0313(18) 0.0475(18) 0.0002(14) -0.0041(15) -0.0038(15)
C11 0.0298(17) 0.0248(17) 0.0289(16) -0.0006(13) -0.0026(14) 0.0060(14)
C8 0.0287(17) 0.0265(18) 0.0314(16) 0.0025(13) 0.0020(14) 0.0079(14)
C24 0.0380(19) 0.0266(18) 0.0266(16) 0.0028(13) -0.0071(14) 0.0066(15)
C14 0.0312(18) 0.0258(17) 0.0309(17) 0.0004(13) -0.0020(14) 0.0074(14)
C22 0.045(2) 0.0274(18) 0.0267(16) 0.0063(14) 0.0037(15) 0.0150(16)
C27 0.0363(19) 0.0286(19) 0.0307(17) 0.0010(14) -0.0071(15) 0.0079(16)
C7 0.0371(19) 0.034(2) 0.0343(17) 0.0085(15) 0.0084(15) 0.0122(16)
C17 0.040(2) 0.0236(18) 0.0345(17) 0.0070(14) 0.0075(15) 0.0083(16)
C29 0.043(2) 0.0239(18) 0.0361(18) -0.0010(14) -0.0020(16) 0.0100(16)
C6 0.0283(17) 0.0279(18) 0.0418(19) 0.0037(15) 0.0054(15) 0.0082(15)
C10 0.043(2) 0.034(2) 0.0284(16) 0.0080(14) 0.0054(15) 0.0129(17)
C30 0.044(2) 0.032(2) 0.0347(18) -0.0007(15) -0.0033(16) 0.0076(17)
C2 0.038(2) 0.0242(18) 0.0432(19) 0.0013(15) -0.0063(16) 0.0077(15)
C1 0.0271(17) 0.0253(17) 0.0364(18) -0.0047(14) -0.0044(14) 0.0036(14)
C25 0.039(2) 0.0311(19) 0.0340(18) 0.0006(15) -0.0012(15) 0.0143(17)
C3 0.0281(18) 0.0301(19) 0.053(2) -0.0028(16) -0.0003(16) 0.0091(15)
C9 0.0366(19) 0.0290(18) 0.0281(16) 0.0013(13) 0.0081(14) 0.0083(15)
C28 0.0353(19) 0.032(2) 0.0406(19) -0.0017(15) -0.0039(16) 0.0119(16)
C21 0.050(2) 0.045(2) 0.0324(18) 0.0072(16) 0.0072(17) 0.0218(19)
C26 0.047(2) 0.0255(19) 0.0395(19) -0.0038(15) -0.0064(17) 0.0090(17)
C18 0.048(2) 0.0270(19) 0.052(2) 0.0027(16) 0.0136(19) 0.0055(17)
C31 0.038(2) 0.042(2) 0.057(2) 0.0012(19) -0.0066(18) 0.0032(18)
C19 0.045(2) 0.038(2) 0.065(3) 0.019(2) 0.024(2) 0.0154(19)
C20 0.054(3) 0.057(3) 0.044(2) 0.0174(19) 0.0219(19) 0.028(2)
C5 0.050(2) 0.045(2) 0.045(2) 0.0109(18) 0.0166(18) 0.0196(19)
C4 0.049(2) 0.040(2) 0.051(2) 0.0068(18) 0.0180(19) 0.0188(19)
C13 0.085(3) 0.066(3) 0.0326(19) 0.0167(19) 0.021(2) 0.051(3)
C12 0.080(3) 0.061(3) 0.0293(18) 0.0094(17) 0.0135(19) 0.047(2)
C32 0.081(3) 0.028(2) 0.072(3) 0.003(2) 0.002(3) 0.000(2)
C15 0.073(3) 0.049(3) 0.041(2) -0.0009(18) 0.007(2) 0.035(2)
C16 0.080(3) 0.058(3) 0.039(2) 0.0171(19) 0.011(2) 0.038(2)
C33 0.128(5) 0.098(5) 0.049(3) -0.003(3) 0.014(3) 0.029(4)
O5 0.143(9) 0.036(5) 0.056(5) 0.022(4) 0.060(5) 0.045(5)
C34A 0.081(5) 0.040(4) 0.045(3) 0.011(3) 0.010(4) 0.011(4)
O5A 0.130(5) 0.056(3) 0.042(3) 0.016(2) -0.017(3) -0.022(3)
C34 0.070(9) 0.042(7) 0.064(8) -0.005(6) -0.010(7) 0.015(7)

loop_
_atom_type_symbol
_atom_type_description
_atom_type_scat_dispersion_real
_atom_type_scat_dispersion_imag
_atom_type_scat_source
C C 0.0033 0.0016 'International Tables Vol C Tables 4.2.6.8 and 6.1.1.4'
H H 0.0000 0.0000 'International Tables Vol C Tables 4.2.6.8 and 6.1.1.4'
Co Co 0.3494 0.9721 'International Tables Vol C Tables 4.2.6.8 and 6.1.1.4'
N N 0.0061 0.0033 'International Tables Vol C Tables 4.2.6.8 and 6.1.1.4'
O O 0.0106 0.0060 'International Tables Vol C Tables 4.2.6.8 and 6.1.1.4'

loop_
_geom_angle_atom_site_label_1
_geom_angle_atom_site_label_2
_geom_angle_atom_site_label_3
_geom_angle
_geom_angle_site_symmetry_1
_geom_angle_site_symmetry_3
O3 Co1 N1 113.53(10) . .
O3 Co1 N3 95.77(10) . .
O1 Co1 O3 119.45(11) . .
O1 Co1 N1 96.83(10) . .
O1 Co1 N3 113.64(10) . .
N1 Co1 N3 119.26(11) . .
C17 O3 Co1 126.1(2) . .
C1 O1 Co1 124.98(19) . .
N2 O4 C16 108.0(2) . .
C8 N1 Co1 121.29(19) . .
C7 N1 Co1 119.3(2) . .
C7 N1 C8 119.2(3) . .
C23 N3 Co1 120.8(2) . .
C23 N3 C24 118.3(3) . .
C24 N3 Co1 120.9(2) . .
N4 O2 C32 107.2(3) . .
C14 N2 O4 111.5(2) . .
N3 C23 H23 116.1 . .
N3 C23 C22 127.9(3) . .
C22 C23 H23 116.1 . .
C30 N4 O2 111.5(3) . .
C10 C11 C14 121.6(3) . .
C12 C11 C14 122.0(3) . .
C12 C11 C10 116.4(3) . .
C9 C8 N1 125.1(3) . .
C9 C8 C13 117.5(3) . .
C13 C8 N1 117.4(3) . .
C29 C24 N3 118.9(3) . .
C29 C24 C25 118.3(3) . .
C25 C24 N3 122.7(3) . .
N2 C14 C11 115.5(3) . .
N2 C14 C15 124.3(3) . .
C11 C14 C15 120.2(3) . .
C23 C22 C17 124.8(3) . .
C21 C22 C23 117.1(3) . .
C21 C22 C17 118.2(3) . .
C28 C27 C30 122.3(3) . .
C26 C27 C30 120.6(3) . .
C26 C27 C28 117.1(3) . .
N1 C7 H7 116.2 . .
N1 C7 C6 127.7(3) . .
C6 C7 H7 116.2 . .
O3 C17 C22 123.5(3) . .
O3 C17 C18 118.5(3) . .
C18 C17 C22 118.0(3) . .
C24 C29 H29 119.6 . .
C28 C29 C24 120.7(3) . .
C28 C29 H29 119.6 . .
C1 C6 C7 125.7(3) . .
C1 C6 C5 119.1(3) . .
C5 C6 C7 115.2(3) . .
C11 C10 H10 119.1 . .
C9 C10 C11 121.8(3) . .
C9 C10 H10 119.1 . .
N4 C30 C27 114.8(3) . .
N4 C30 C31 123.3(4) . .
C27 C30 C31 121.9(3) . .
C1 C2 H2 119.4 . .
C3 C2 H2 119.4 . .
C3 C2 C1 121.3(3) . .
O1 C1 C6 123.5(3) . .
O1 C1 C2 118.5(3) . .
C6 C1 C2 118.0(3) . .
C24 C25 H25 119.7 . .
C26 C25 C24 120.6(3) . .
C26 C25 H25 119.7 . .
C2 C3 H3 119.6 . .
C2 C3 C4 120.8(3) . .
C4 C3 H3 119.6 . .
C8 C9 H9 119.5 . .
C10 C9 C8 121.1(3) . .
C10 C9 H9 119.5 . .
C27 C28 H28 119.2 . .
C29 C28 C27 121.6(3) . .
C29 C28 H28 119.2 . .
C22 C21 H21 118.9 . .
C20 C21 C22 122.3(4) . .
C20 C21 H21 118.9 . .
C27 C26 H26 119.2 . .
C25 C26 C27 121.7(3) . .
C25 C26 H26 119.2 . .
C17 C18 H18 119.3 . .
C19 C18 C17 121.5(4) . .
C19 C18 H18 119.3 . .
C30 C31 H31A 109.5 . .
C30 C31 H31B 109.5 . .
C30 C31 H31C 109.5 . .
H31A C31 H31B 109.5 . .
H31A C31 H31C 109.5 . .
H31B C31 H31C 109.5 . .
C18 C19 H19 119.5 . .
C18 C19 C20 121.0(4) . .
C20 C19 H19 119.5 . .
C21 C20 C19 119.1(3) . .
C21 C20 H20 120.5 . .
C19 C20 H20 120.5 . .
C6 C5 H5 119.3 . .
C4 C5 C6 121.4(3) . .
C4 C5 H5 119.3 . .
C3 C4 H4 120.3 . .
C5 C4 C3 119.4(3) . .
C5 C4 H4 120.3 . .
C8 C13 H13 119.5 . .
C12 C13 C8 120.9(3) . .
C12 C13 H13 119.5 . .
C11 C12 C13 122.3(3) . .
C11 C12 H12 118.9 . .
C13 C12 H12 118.9 . .
O2 C32 H32A 109.5 . .
O2 C32 H32B 109.5 . .
O2 C32 H32C 109.5 . .
H32A C32 H32B 109.5 . .
H32A C32 H32C 109.5 . .
H32B C32 H32C 109.5 . .
C14 C15 H15A 109.5 . .
C14 C15 H15B 109.5 . .
C14 C15 H15C 109.5 . .
H15A C15 H15B 109.5 . .
H15A C15 H15C 109.5 . .
H15B C15 H15C 109.5 . .
O4 C16 H16A 109.5 . .
O4 C16 H16B 109.5 . .
O4 C16 H16C 109.5 . .
H16A C16 H16B 109.5 . .
H16A C16 H16C 109.5 . .
H16B C16 H16C 109.5 . .
H33B C33 H33A 105.1 . .
H33C C33 H33D 108.3 . .
O5 C33 H33B 102.9 . .
O5 C33 H33A 102.9 . .
O5 C33 C34 136.9(8) . .
C34A C33 H33C 109.8 . .
C34A C33 H33D 109.8 . .
C34A C33 O5A 109.2(5) . .
O5A C33 H33C 109.8 . .
O5A C33 H33D 109.8 . .
C34 C33 H33B 102.9 . .
C34 C33 H33A 102.9 . .
C33 O5 H5A 109.5 . .
C33 C34A H34A 109.5 . .
C33 C34A H34B 109.5 . .
C33 C34A H34C 109.5 . .
H34A C34A H34B 109.5 . .
H34A C34A H34C 109.5 . .
H34B C34A H34C 109.5 . .
C33 O5A H5AA 109.5 . .
C33 C34 H34D 109.5 . .
C33 C34 H34E 109.5 . .
C33 C34 H34F 109.5 . .
H34D C34 H34E 109.5 . .
H34D C34 H34F 109.5 . .
H34E C34 H34F 109.5 . .

loop_
_geom_bond_atom_site_label_1
_geom_bond_atom_site_label_2
_geom_bond_distance
_geom_bond_site_symmetry_2
Co1 O3 1.907(2) .
Co1 O1 1.906(2) .
Co1 N1 1.991(3) .
Co1 N3 2.000(3) .
O3 C17 1.314(4) .
O1 C1 1.325(4) .
O4 N2 1.411(3) .
O4 C16 1.428(4) .
N1 C8 1.434(4) .
N1 C7 1.308(4) .
N3 C23 1.301(4) .
N3 C24 1.423(4) .
O2 N4 1.401(4) .
O2 C32 1.437(5) .
N2 C14 1.278(4) .
C23 H23 0.9300 .
C23 C22 1.424(5) .
N4 C30 1.294(4) .
C11 C14 1.484(4) .
C11 C10 1.396(4) .
C11 C12 1.371(5) .
C8 C9 1.379(4) .
C8 C13 1.387(4) .
C24 C29 1.392(4) .
C24 C25 1.399(4) .
C14 C15 1.501(4) .
C22 C17 1.432(5) .
C22 C21 1.418(4) .
C27 C30 1.477(5) .
C27 C28 1.400(4) .
C27 C26 1.399(5) .
C7 H7 0.9300 .
C7 C6 1.441(4) .
C17 C18 1.406(5) .
C29 H29 0.9300 .
C29 C28 1.375(5) .
C6 C1 1.403(5) .
C6 C5 1.414(4) .
C10 H10 0.9300 .
C10 C9 1.378(4) .
C30 C31 1.504(5) .
C2 H2 0.9300 .
C2 C1 1.415(4) .
C2 C3 1.371(5) .
C25 H25 0.9300 .
C25 C26 1.373(5) .
C3 H3 0.9300 .
C3 C4 1.380(5) .
C9 H9 0.9300 .
C28 H28 0.9300 .
C21 H21 0.9300 .
C21 C20 1.364(6) .
C26 H26 0.9300 .
C18 H18 0.9300 .
C18 C19 1.376(5) .
C31 H31A 0.9600 .
C31 H31B 0.9600 .
C31 H31C 0.9600 .
C19 H19 0.9300 .
C19 C20 1.391(6) .
C20 H20 0.9300 .
C5 H5 0.9300 .
C5 C4 1.372(5) .
C4 H4 0.9300 .
C13 H13 0.9300 .
C13 C12 1.382(5) .
C12 H12 0.9300 .
C32 H32A 0.9600 .
C32 H32B 0.9600 .
C32 H32C 0.9600 .
C15 H15A 0.9600 .
C15 H15B 0.9600 .
C15 H15C 0.9600 .
C16 H16A 0.9600 .
C16 H16B 0.9600 .
C16 H16C 0.9600 .
C33 H33B 0.9700 .
C33 H33A 0.9700 .
C33 H33C 0.9700 .
C33 H33D 0.9700 .
C33 O5 1.320(7) .
C33 C34A 1.451(6) .
C33 O5A 1.475(6) .
C33 C34 1.427(8) .
O5 H5A 0.8200 .
C34A H34A 0.9600 .
C34A H34B 0.9600 .
C34A H34C 0.9600 .
O5A H5AA 0.8200 .
C34 H34D 0.9600 .
C34 H34E 0.9600 .
C34 H34F 0.9600 .
